data_4032337
loop_
_publ_author_name
'He, Zhen'
'Qi, Xiaotian'
'She, Zhijie'
'Zhao, Yinsong'
'Li, Shiqing'
'Tang, Junbin'
'Gao, Ge'
'Lan, Yu'
'You, Jingsong'

_publ_section_title
;
 Room-Temperature Coupling/Decarboxylation Reaction of \a-Oxocarboxylates
 with \a-Bromoketones: Solvent-Controlled Regioselectivity for 1,2- and
 1,3-Diketones.
;
_journal_issue 3
_journal_name_full 'The Journal of organic chemistry'
_journal_page_first 1403
_journal_page_last 1411
_journal_paper_doi 10.1021/acs.joc.6b02575
_journal_volume 82
_journal_year 2017
_chemical_formula_moiety 'C15 H11 Br O2'
_chemical_formula_sum 'C15 H11 Br O2'
_chemical_formula_weight 303.15
_chemical_name_systematic
;
 ?
;
_space_group_crystal_system monoclinic
_space_group_IT_number 14
_space_group_name_Hall '-P 2ybc'
_space_group_name_H-M_alt 'P 1 21/c 1'
_symmetry_space_group_name_Hall '-P 2ybc'
_symmetry_space_group_name_H-M 'P 1 21/c 1'
_atom_sites_solution_hydrogens geom
_atom_sites_solution_primary iterative
_audit_creation_date 2014-09-26
_audit_creation_method
;
Olex2 1.2
(compiled 2014.09.19 svn.r3010 for OlexSys, GUI svn.r4874)
;
_cell_angle_alpha 90
_cell_angle_beta 92.069(2)
_cell_angle_gamma 90
_cell_formula_units_Z 4
_cell_length_a 5.84776(16)
_cell_length_b 9.0048(2)
_cell_length_c 24.9796(5)
_cell_measurement_reflns_used 4183
_cell_measurement_temperature 293.15
_cell_measurement_theta_max 72.4370
_cell_measurement_theta_min 5.2110
_cell_volume 1314.52(5)
_computing_cell_refinement
;
CrysAlisPro, Agilent Technologies,
Version 1.171.37.33 (release 27-03-2014 CrysAlis171 .NET)
(compiled Mar 27 2014,17:12:48)
;
_computing_data_collection
;
CrysAlisPro, Agilent Technologies,
Version 1.171.37.33 (release 27-03-2014 CrysAlis171 .NET)
(compiled Mar 27 2014,17:12:48)
;
_computing_data_reduction
;
CrysAlisPro, Agilent Technologies,
Version 1.171.37.33 (release 27-03-2014 CrysAlis171 .NET)
(compiled Mar 27 2014,17:12:48)
;
_computing_molecular_graphics 'Olex2 (Dolomanov et al., 2009)'
_computing_publication_material 'Olex2 (Dolomanov et al., 2009)'
_computing_structure_refinement 'ShelXL (Sheldrick, 2008)'
_computing_structure_solution
;
Superflip (Palatinus & Chapuis, 2007;Palatinus & van der Lee, 2008;
Palatinus et al., 2012)
;
_diffrn_ambient_environment air
_diffrn_ambient_temperature 293.15
_diffrn_detector 'CCD plate'
_diffrn_detector_area_resol_mean 15.9595
_diffrn_detector_type EosS2
_diffrn_measured_fraction_theta_full 0.988
_diffrn_measured_fraction_theta_max 1.000
_diffrn_measurement_details
;
#__ type_ start__ end____ width___ exp.time_
  1 omega   20.00  104.00   1.0000    1.0000
omega____ theta____ kappa____ phi______ frames
    -       36.4171   57.0000  -60.0000 84

#__ type_ start__ end____ width___ exp.time_
  2 omega   23.00   90.00   1.0000    1.0000
omega____ theta____ kappa____ phi______ frames
    -       36.4171 -125.0000  150.0000 67

#__ type_ start__ end____ width___ exp.time_
  3 omega  -31.00   63.00   1.0000    1.0000
omega____ theta____ kappa____ phi______ frames
    -       36.4171  -77.0000 -150.0000 94

#__ type_ start__ end____ width___ exp.time_
  4 omega  -31.00   53.00   1.0000    1.0000
omega____ theta____ kappa____ phi______ frames
    -       36.4171  -57.0000  -30.0000 84

#__ type_ start__ end____ width___ exp.time_
  5 omega   10.00  104.00   1.0000    1.0000
omega____ theta____ kappa____ phi______ frames
    -       36.4171   77.0000   30.0000 94

#__ type_ start__ end____ width___ exp.time_
  6 omega   38.00  116.00   1.0000    3.4700
omega____ theta____ kappa____ phi______ frames
    -      108.0000 -111.0000  -90.0000 78

#__ type_ start__ end____ width___ exp.time_
  7 omega   39.00  109.00   1.0000    3.4700
omega____ theta____ kappa____ phi______ frames
    -      108.0000  -94.0000    0.0000 70

#__ type_ start__ end____ width___ exp.time_
  8 omega   40.00   98.00   1.0000    3.4700
omega____ theta____ kappa____ phi______ frames
    -      108.0000  -45.0000 -120.0000 58

#__ type_ start__ end____ width___ exp.time_
  9 omega   39.00  109.00   1.0000    3.4700
omega____ theta____ kappa____ phi______ frames
    -      108.0000  -94.0000 -180.0000 70

#__ type_ start__ end____ width___ exp.time_
 10 omega   38.00   91.00   1.0000    3.4700
omega____ theta____ kappa____ phi______ frames
    -      108.0000  -30.0000 -180.0000 53

#__ type_ start__ end____ width___ exp.time_
 11 omega   90.00  175.00   1.0000    3.4700
omega____ theta____ kappa____ phi______ frames
    -      108.0000   61.0000  120.0000 85

#__ type_ start__ end____ width___ exp.time_
 12 omega  100.00  178.00   1.0000    3.4700
omega____ theta____ kappa____ phi______ frames
    -      108.0000  111.0000 -150.0000 78

#__ type_ start__ end____ width___ exp.time_
 13 omega   38.00   91.00   1.0000    3.4700
omega____ theta____ kappa____ phi______ frames
    -      108.0000  -30.0000  -90.0000 53

#__ type_ start__ end____ width___ exp.time_
 14 omega   90.00  175.00   1.0000    3.4700
omega____ theta____ kappa____ phi______ frames
    -      108.0000   61.0000  -30.0000 85

#__ type_ start__ end____ width___ exp.time_
 15 omega   38.00   91.00   1.0000    3.4700
omega____ theta____ kappa____ phi______ frames
    -      108.0000  -30.0000  150.0000 53

#__ type_ start__ end____ width___ exp.time_
 16 omega   20.00  104.00   1.0000    1.0000
omega____ theta____ kappa____ phi______ frames
    -       36.4171   57.0000  150.0000 84

#__ type_ start__ end____ width___ exp.time_
 17 omega  -31.00   53.00   1.0000    1.0000
omega____ theta____ kappa____ phi______ frames
    -       36.4171  -57.0000   90.0000 84

#__ type_ start__ end____ width___ exp.time_
 18 omega  -31.00   53.00   1.0000    1.0000
omega____ theta____ kappa____ phi______ frames
    -       36.4171  -57.0000  -90.0000 84

#__ type_ start__ end____ width___ exp.time_
 19 omega   20.00  104.00   1.0000    1.0000
omega____ theta____ kappa____ phi______ frames
    -       36.4171   57.0000 -120.0000 84

#__ type_ start__ end____ width___ exp.time_
 20 omega   90.00  175.00   1.0000    3.4700
omega____ theta____ kappa____ phi______ frames
    -      108.0000   61.0000 -180.0000 85

#__ type_ start__ end____ width___ exp.time_
 21 omega   70.00  130.00   1.0000    3.4700
omega____ theta____ kappa____ phi______ frames
    -      108.0000   15.0000   90.0000 60

#__ type_ start__ end____ width___ exp.time_
 22 omega   90.00  175.00   1.0000    3.4700
omega____ theta____ kappa____ phi______ frames
    -      108.0000   61.0000  -90.0000 85
;
_diffrn_measurement_device 'four-circle diffractometer'
_diffrn_measurement_device_type 'New Gemini, Dual, Cu at zero, EosS2'
_diffrn_measurement_method '\w scans'
_diffrn_orient_matrix_UB_11 0.0015273000
_diffrn_orient_matrix_UB_12 -0.0042235000
_diffrn_orient_matrix_UB_13 0.0616437000
_diffrn_orient_matrix_UB_21 0.0091937000
_diffrn_orient_matrix_UB_22 -0.1709216000
_diffrn_orient_matrix_UB_23 -0.0014592000
_diffrn_orient_matrix_UB_31 0.2635649000
_diffrn_orient_matrix_UB_32 0.0058623000
_diffrn_orient_matrix_UB_33 0.0019593000
_diffrn_radiation_monochromator graphite
_diffrn_radiation_probe x-ray
_diffrn_radiation_type CuK\a
_diffrn_radiation_wavelength 1.54184
_diffrn_reflns_av_R_equivalents 0.0355
_diffrn_reflns_av_unetI/netI 0.0241
_diffrn_reflns_Laue_measured_fraction_full 0.988
_diffrn_reflns_Laue_measured_fraction_max 1.000
_diffrn_reflns_limit_h_max 6
_diffrn_reflns_limit_h_min -5
_diffrn_reflns_limit_k_max 10
_diffrn_reflns_limit_k_min -10
_diffrn_reflns_limit_l_max 29
_diffrn_reflns_limit_l_min -29
_diffrn_reflns_number 9615
_diffrn_reflns_point_group_measured_fraction_full 0.988
_diffrn_reflns_point_group_measured_fraction_max 1.000
_diffrn_reflns_theta_full 67.684
_diffrn_reflns_theta_max 67.045
_diffrn_reflns_theta_min 5.222
_diffrn_source 'Enhance (Cu) X-ray Source'
_exptl_absorpt_coefficient_mu 4.188
_exptl_absorpt_correction_T_max 1.00000
_exptl_absorpt_correction_T_min 0.35030
_exptl_absorpt_correction_type multi-scan
_exptl_absorpt_process_details
;
CrysAlisPro, Agilent Technologies,
Version 1.171.37.33 (release 27-03-2014 CrysAlis171 .NET)
(compiled Mar 27 2014,17:12:48)
Empirical absorption correction using spherical harmonics,
 implemented in SCALE3 ABSPACK scaling algorithm.
;
_exptl_crystal_density_diffrn 1.532
_exptl_crystal_description plate
_exptl_crystal_F_000 608
_exptl_crystal_size_max 0.4
_exptl_crystal_size_mid 0.3
_exptl_crystal_size_min 0.2
_refine_diff_density_max 1.256
_refine_diff_density_min -0.621
_refine_diff_density_rms 0.088
_refine_ls_extinction_method none
_refine_ls_goodness_of_fit_ref 1.050
_refine_ls_hydrogen_treatment constr
_refine_ls_matrix_type full
_refine_ls_number_parameters 164
_refine_ls_number_reflns 2335
_refine_ls_number_restraints 0
_refine_ls_restrained_S_all 1.050
_refine_ls_R_factor_all 0.0585
_refine_ls_R_factor_gt 0.0547
_refine_ls_shift/su_max 0.000
_refine_ls_shift/su_mean 0.000
_refine_ls_structure_factor_coef Fsqd
_refine_ls_weighting_details 'w=1/[\s^2^(Fo^2^)+(0.0990P)^2^+0.8940P] where P=(Fo^2^+2Fc^2^)/3'
_refine_ls_weighting_scheme calc
_refine_ls_wR_factor_gt 0.1513
_refine_ls_wR_factor_ref 0.1568
_reflns_Friedel_coverage 0.000
_reflns_number_gt 2114
_reflns_number_total 2335
_reflns_threshold_expression 'I > 2\s(I)'
_cod_data_source_file jo6b02575_si_002.cif
_cod_data_source_block hz1544-2
_cod_original_cell_volume 1314.51(6)
_cod_database_code 4032337
_shelxl_version_number 2014-1
_shelx_space_group_comment
;
The symmetry employed for this shelxl refinement is uniquely defined
by the following loop, which should always be used as a source of
symmetry information in preference to the above space-group names.
They are only intended as comments.
;
_reflns_odcompleteness_completeness 99.92
_reflns_odcompleteness_iscentric 1
_reflns_odcompleteness_theta 66.97
_olex2_refinement_description
;
1. Fixed Uiso
 At 1.2 times of:
  All C(H) groups
 At 1.5 times of:
  All O(H) groups
2.a Aromatic/amide H refined with riding coordinates:
 C1(H1), C7(H7), C11(H11), C14(H14), C19(H19), C30(H30), C40(H40), C48(H48),
 C53(H53), C58(H58)
2.b Idealised tetrahedral OH refined as rotating group:
 O2(H2)
;
_olex2_submission_special_instructions 'No special instructions were received'

loop_
_space_group_symop_operation_xyz
'x, y, z'
'-x, y+1/2, -z+1/2'
'-x, -y, -z'
'x, -y-1/2, z-1/2'

loop_
_atom_site_label
_atom_site_type_symbol
_atom_site_fract_x
_atom_site_fract_y
_atom_site_fract_z
_atom_site_U_iso_or_equiv
_atom_site_adp_type
_atom_site_occupancy
_atom_site_site_symmetry_order
_atom_site_calc_flag
_atom_site_refinement_flags_posn
Br2 Br 0.41966(9) -0.52558(6) 0.24989(2) 0.0815(3) Uani 1 1 d .
O2 O 0.2992(4) 0.1420(3) 0.47976(9) 0.0563(6) Uani 1 1 d .
H2 H 0.1873 0.1030 0.4928 0.084 Uiso 1 1 calc GR
O6 O 0.0327(5) -0.0814(3) 0.44507(11) 0.0640(7) Uani 1 1 d .
C1 C 0.4755(5) -0.2434(4) 0.37961(14) 0.0485(7) Uani 1 1 d .
H1 H 0.5845 -0.2236 0.4067 0.058 Uiso 1 1 calc R
C7 C 0.5189(6) -0.3498(4) 0.34127(14) 0.0520(8) Uani 1 1 d .
H7 H 0.6555 -0.4028 0.3426 0.062 Uiso 1 1 calc R
C11 C 0.1105(5) -0.1961(4) 0.33691(14) 0.0496(7) Uani 1 1 d .
H11 H -0.0281 -0.1454 0.3356 0.060 Uiso 1 1 calc R
C14 C 0.8596(6) 0.2451(4) 0.37417(16) 0.0591(9) Uani 1 1 d .
H14 H 0.8748 0.1725 0.3480 0.071 Uiso 1 1 calc R
C18 C 0.6794(5) 0.2360(4) 0.40906(13) 0.0475(7) Uani 1 1 d .
C19 C 0.5247(6) 0.1097(4) 0.40399(13) 0.0463(7) Uani 1 1 d .
H19 H 0.5468 0.0492 0.3745 0.056 Uiso 1 1 calc R
C22 C 0.3553(5) 0.0672(4) 0.43536(12) 0.0445(7) Uani 1 1 d .
C23 C 0.2707(5) -0.1664(3) 0.37774(12) 0.0420(6) Uani 1 1 d .
C30 C 0.6568(6) 0.3501(4) 0.44689(15) 0.0550(8) Uani 1 1 d .
H30 H 0.5371 0.3480 0.4704 0.066 Uiso 1 1 calc R
C40 C 0.1551(6) -0.3007(4) 0.29797(14) 0.0542(8) Uani 1 1 d .
H40 H 0.0493 -0.3195 0.2701 0.065 Uiso 1 1 calc R
C41 C 0.3578(6) -0.3755(4) 0.30152(12) 0.0484(7) Uani 1 1 d .
C46 C 0.2089(6) -0.0617(4) 0.42143(13) 0.0459(7) Uani 1 1 d .
C48 C 0.8129(8) 0.4656(4) 0.44910(18) 0.0644(10) Uani 1 1 d .
H48 H 0.7965 0.5415 0.4739 0.077 Uiso 1 1 calc R
C53 C 0.9938(8) 0.4693(4) 0.4146(2) 0.0688(12) Uani 1 1 d .
H53 H 1.0994 0.5465 0.4167 0.083 Uiso 1 1 calc R
C58 C 1.0160(7) 0.3598(5) 0.37769(19) 0.0682(11) Uani 1 1 d .
H58 H 1.1374 0.3621 0.3547 0.082 Uiso 1 1 calc R

loop_
_atom_site_aniso_label
_atom_site_aniso_U_11
_atom_site_aniso_U_22
_atom_site_aniso_U_33
_atom_site_aniso_U_23
_atom_site_aniso_U_13
_atom_site_aniso_U_12
Br2 0.1030(5) 0.0815(4) 0.0607(3) -0.0260(2) 0.0110(3) 0.0143(2)
O2 0.0627(14) 0.0578(14) 0.0496(12) -0.0121(11) 0.0195(10) -0.0156(11)
O6 0.0619(15) 0.0677(16) 0.0642(15) -0.0159(13) 0.0287(12) -0.0190(13)
C1 0.0457(16) 0.0486(17) 0.0510(17) -0.0037(14) -0.0012(13) -0.0025(13)
C7 0.0452(17) 0.0512(18) 0.0600(19) 0.0002(15) 0.0079(14) 0.0058(14)
C11 0.0420(16) 0.0538(18) 0.0533(17) 0.0018(15) 0.0049(13) 0.0005(13)
C14 0.062(2) 0.0511(19) 0.065(2) 0.0069(16) 0.0141(16) -0.0053(15)
C18 0.0468(16) 0.0445(16) 0.0513(17) 0.0063(13) 0.0033(13) -0.0046(13)
C19 0.0511(17) 0.0437(16) 0.0448(15) -0.0025(13) 0.0099(13) -0.0034(13)
C22 0.0482(16) 0.0433(15) 0.0422(15) -0.0030(12) 0.0065(12) -0.0030(13)
C23 0.0444(15) 0.0377(14) 0.0446(15) -0.0006(12) 0.0117(12) -0.0093(12)
C30 0.0583(19) 0.0527(19) 0.0538(18) -0.0018(15) 0.0008(15) -0.0091(15)
C40 0.0565(18) 0.060(2) 0.0456(16) -0.0033(15) -0.0019(14) -0.0042(16)
C41 0.0592(19) 0.0448(16) 0.0423(15) -0.0058(13) 0.0146(13) 0.0004(14)
C46 0.0477(17) 0.0470(16) 0.0437(15) 0.0018(13) 0.0102(13) -0.0039(13)
C48 0.074(2) 0.053(2) 0.065(2) 0.0002(17) -0.012(2) -0.0145(18)
C53 0.065(2) 0.056(2) 0.084(3) 0.019(2) -0.012(2) -0.0210(18)
C58 0.056(2) 0.066(2) 0.083(3) 0.022(2) 0.0129(19) -0.0131(18)

loop_
_atom_type_symbol
_atom_type_description
_atom_type_scat_dispersion_real
_atom_type_scat_dispersion_imag
_atom_type_scat_source
C C 0.0181 0.0091 'International Tables Vol C Tables 4.2.6.8 and 6.1.1.4'
H H 0.0000 0.0000 'International Tables Vol C Tables 4.2.6.8 and 6.1.1.4'
Br Br -0.6763 1.2805 'International Tables Vol C Tables 4.2.6.8 and 6.1.1.4'
O O 0.0492 0.0322 'International Tables Vol C Tables 4.2.6.8 and 6.1.1.4'

loop_
_geom_angle_atom_site_label_1
_geom_angle_atom_site_label_2
_geom_angle_atom_site_label_3
_geom_angle
C22 O2 H2 109.5
C7 C1 H1 119.9
C23 C1 H1 119.9
C23 C1 C7 120.2(3)
C1 C7 H7 120.6
C41 C7 C1 118.8(3)
C41 C7 H7 120.6
C23 C11 H11 119.7
C40 C11 H11 119.7
C40 C11 C23 120.6(3)
C18 C14 H14 119.4
C58 C14 H14 119.4
C58 C14 C18 121.2(4)
C14 C18 C19 118.2(3)
C14 C18 C30 118.0(3)
C30 C18 C19 123.8(3)
C18 C19 H19 115.0
C22 C19 C18 129.9(3)
C22 C19 H19 115.0
O2 C22 C46 115.5(3)
C19 C22 O2 123.0(3)
C19 C22 C46 121.4(3)
C1 C23 C11 119.3(3)
C1 C23 C46 121.5(3)
C11 C23 C46 118.9(3)
C18 C30 H30 120.0
C48 C30 C18 119.9(4)
C48 C30 H30 120.0
C11 C40 H40 120.8
C41 C40 C11 118.4(3)
C41 C40 H40 120.8
C7 C41 Br2 117.9(2)
C40 C41 Br2 119.4(3)
C40 C41 C7 122.7(3)
O6 C46 C22 119.6(3)
O6 C46 C23 119.5(3)
C22 C46 C23 120.9(3)
C30 C48 H48 119.7
C30 C48 C53 120.6(4)
C53 C48 H48 119.7
C48 C53 H53 120.1
C58 C53 C48 119.8(3)
C58 C53 H53 120.1
C14 C58 H58 119.8
C53 C58 C14 120.5(4)
C53 C58 H58 119.8

loop_
_geom_bond_atom_site_label_1
_geom_bond_atom_site_label_2
_geom_bond_distance
Br2 C41 1.912(3)
O2 H2 0.8200
O2 C22 1.348(4)
O6 C46 1.219(4)
C1 H1 0.9300
C1 C7 1.385(5)
C1 C23 1.383(5)
C7 H7 0.9300
C7 C41 1.364(5)
C11 H11 0.9300
C11 C23 1.386(5)
C11 C40 1.386(5)
C14 H14 0.9300
C14 C18 1.394(5)
C14 C58 1.380(5)
C18 C19 1.455(4)
C18 C30 1.406(5)
C19 H19 0.9300
C19 C22 1.341(5)
C22 C46 1.477(5)
C23 C46 1.496(4)
C30 H30 0.9300
C30 C48 1.383(5)
C40 H40 0.9300
C40 C41 1.363(5)
C48 H48 0.9300
C48 C53 1.389(7)
C53 H53 0.9300
C53 C58 1.359(7)
C58 H58 0.9300

loop_
_geom_torsion_atom_site_label_1
_geom_torsion_atom_site_label_2
_geom_torsion_atom_site_label_3
_geom_torsion_atom_site_label_4
_geom_torsion
O2 C22 C46 O6 10.0(5)
O2 C22 C46 C23 -171.6(3)
C1 C7 C41 Br2 -178.9(3)
C1 C7 C41 C40 -0.1(5)
C1 C23 C46 O6 -122.6(4)
C1 C23 C46 C22 59.0(4)
C7 C1 C23 C11 -0.5(5)
C7 C1 C23 C46 173.9(3)
C11 C23 C46 O6 51.9(5)
C11 C23 C46 C22 -126.6(3)
C11 C40 C41 Br2 177.8(3)
C11 C40 C41 C7 -1.0(5)
C14 C18 C19 C22 172.4(4)
C14 C18 C30 C48 -0.9(5)
C18 C14 C58 C53 -1.8(6)
C18 C19 C22 O2 0.2(6)
C18 C19 C22 C46 176.7(3)
C18 C30 C48 C53 -0.7(6)
C19 C18 C30 C48 179.6(3)
C19 C22 C46 O6 -166.8(3)
C19 C22 C46 C23 11.6(5)
C23 C1 C7 C41 0.8(5)
C23 C11 C40 C41 1.3(5)
C30 C18 C19 C22 -8.0(6)
C30 C48 C53 C58 1.0(6)
C40 C11 C23 C1 -0.6(5)
C40 C11 C23 C46 -175.2(3)
C48 C53 C58 C14 0.2(6)
C58 C14 C18 C19 -178.3(3)
C58 C14 C18 C30 2.1(5)
